data_2312496
loop_
_publ_author_name
'Pavlovi&#x107;, Gordana'
'Lek&#x161;i&#x107;, Edislav'
'Me&#x161;trovi&#x107;, Ernest'

_publ_section_title
;
 Supramolecular synthons in hydrates and solvates of lamotrigine: a tool
 for cocrystal design.
;
_journal_coeditor_code AW5084
_journal_issue 3
_journal_name_full 'Acta crystallographica Section B, Structural science, crystal engineering and materials'
_journal_paper_doi 10.1107/S2052520624002567
_journal_volume 80
_journal_year 2024
_chemical_formula_moiety 'C9 H7 Cl2 N5, C2 H6 O S'
_chemical_formula_sum 'C11 H13 Cl2 N5 O S'
_chemical_formula_weight 334.22
_space_group_crystal_system monoclinic
_space_group_IT_number 14
_space_group_name_Hall '-P 2yn'
_space_group_name_H-M_alt 'P 1 21/n 1'
_atom_sites_solution_hydrogens mixed
_audit_creation_method SHELXL-2014/7
_cell_angle_alpha 90
_cell_angle_beta 92.096(2)
_cell_angle_gamma 90
_cell_formula_units_Z 4
_cell_length_a 10.6626(3)
_cell_length_b 7.3529(2)
_cell_length_c 19.6714(5)
_cell_measurement_reflns_used 3373
_cell_measurement_temperature 296(2)
_cell_measurement_theta_max 67.1809
_cell_measurement_theta_min 4.1450
_cell_volume 1541.23(7)
_computing_cell_refinement 'CrysAlis RED, Oxford Diffraction Ltd.Version 1.171.33.34d'
_computing_data_collection 'CrysAlis CCD, Oxford Diffraction Ltd.Version 1.171.33.34d'
_computing_data_reduction 'CrysAlis RED, Oxford Diffraction Ltd.Version 1.171.33.34d'
_computing_molecular_graphics 'MERCURY 3.7. (CCDC, 2008)'
_computing_publication_material 'SHELXL-2014/7 (Sheldrick, 2014)'
_computing_structure_refinement 'SHELXL-2014/7 (Sheldrick, 2014)'
_computing_structure_solution 'SHELXS-97 (Sheldrick, 1997)'
_diffrn_ambient_temperature 296(2)
_diffrn_measured_fraction_theta_full 0.991
_diffrn_measured_fraction_theta_max 0.991
_diffrn_measurement_device_type 'Goniometer Xcalibur, detector: Sapphire3 (Gemini Cu)'
_diffrn_measurement_method '\w scans'
_diffrn_radiation_type CuK\a
_diffrn_radiation_wavelength 1.54184
_diffrn_reflns_av_R_equivalents 0.0262
_diffrn_reflns_av_unetI/netI 0.0262
_diffrn_reflns_Laue_measured_fraction_full 0.991
_diffrn_reflns_Laue_measured_fraction_max 0.991
_diffrn_reflns_limit_h_max 9
_diffrn_reflns_limit_h_min -12
_diffrn_reflns_limit_k_max 8
_diffrn_reflns_limit_k_min -8
_diffrn_reflns_limit_l_max 23
_diffrn_reflns_limit_l_min -21
_diffrn_reflns_number 7391
_diffrn_reflns_point_group_measured_fraction_full 0.991
_diffrn_reflns_point_group_measured_fraction_max 0.991
_diffrn_reflns_theta_full 67.359
_diffrn_reflns_theta_max 67.359
_diffrn_reflns_theta_min 4.498
_diffrn_source 'Enhance (Cu) X-ray Source'
_exptl_absorpt_coefficient_mu 5.091
_exptl_absorpt_correction_T_max 1.00000
_exptl_absorpt_correction_T_min 0.58539
_exptl_absorpt_correction_type multi-scan
_exptl_absorpt_process_details
;
CrysAlis RED, Oxford Diffraction Ltd.,
Version 1.171.33.34d.
Empirical absorption correction using 
spherical harmonics,
implemented in SCALE3 ABSPACK scaling algorithm.
;
_exptl_crystal_colour colourless
_exptl_crystal_density_diffrn 1.440
_exptl_crystal_description prism
_exptl_crystal_F_000 688
_exptl_crystal_size_max 0.30
_exptl_crystal_size_mid 0.25
_exptl_crystal_size_min 0.25
_refine_diff_density_max 0.275
_refine_diff_density_min -0.268
_refine_diff_density_rms 0.053
_refine_ls_extinction_method none
_refine_ls_goodness_of_fit_ref 0.952
_refine_ls_hydrogen_treatment mixed
_refine_ls_matrix_type full
_refine_ls_number_parameters 211
_refine_ls_number_reflns 2747
_refine_ls_number_restraints 7
_refine_ls_restrained_S_all 0.969
_refine_ls_R_factor_all 0.0502
_refine_ls_R_factor_gt 0.0422
_refine_ls_shift/su_max 0.001
_refine_ls_shift/su_mean 0.000
_refine_ls_structure_factor_coef Fsqd
_refine_ls_weighting_details 'w=1/[\s^2^(Fo^2^)+(0.0845P)^2^] where P=(Fo^2^+2Fc^2^)/3'
_refine_ls_weighting_scheme calc
_refine_ls_wR_factor_gt 0.1139
_refine_ls_wR_factor_ref 0.1176
_reflns_Friedel_coverage 0.000
_reflns_number_gt 2135
_reflns_number_total 2747
_reflns_threshold_expression 'I > 2\s(I)'
_cod_data_source_file aw5084.cif
_cod_data_source_block LAM_DMSO_solvate
_cod_original_sg_symbol_H-M 'P 21/n'
_cod_database_code 2312496
_shelx_shelxl_version_number 2014/7
_shelx_space_group_comment
;
The symmetry employed for this shelxl refinement is uniquely defined
by the following loop, which should always be used as a source of
symmetry information in preference to the above space-group names.
They are only intended as comments.
;

loop_
_space_group_symop_operation_xyz
'x, y, z'
'-x+1/2, y+1/2, -z+1/2'
'-x, -y, -z'
'x-1/2, -y-1/2, z-1/2'

loop_
_atom_site_label
_atom_site_type_symbol
_atom_site_fract_x
_atom_site_fract_y
_atom_site_fract_z
_atom_site_U_iso_or_equiv
_atom_site_adp_type
_atom_site_occupancy
_atom_site_site_symmetry_order
_atom_site_calc_flag
_atom_site_refinement_flags_posn
_atom_site_refinement_flags_adp
_atom_site_refinement_flags_occupancy
_atom_site_disorder_assembly
_atom_site_disorder_group
Cl1 Cl 0.95196(7) 0.71206(8) 0.21238(3) 0.0723(2) Uani 1 1 d . . . . .
Cl2 Cl 1.01288(7) 1.04096(9) 0.30952(3) 0.0769(2) Uani 1 1 d . . . . .
N1 N 0.66814(15) 0.7751(2) 0.07757(9) 0.0526(4) Uani 1 1 d . . . . .
N2 N 0.62188(15) 0.6423(3) 0.03726(9) 0.0547(5) Uani 1 1 d . . . . .
N3 N 0.65635(17) 0.3996(3) -0.03171(10) 0.0616(5) Uani 1 1 d D . . . .
H3NA H 0.5764(10) 0.382(4) -0.0325(14) 0.074 Uiso 1 1 d D U . . .
H3NB H 0.707(2) 0.325(3) -0.0507(13) 0.074 Uiso 1 1 d D U . . .
N4 N 0.82971(15) 0.5544(2) 0.01022(9) 0.0521(4) Uani 1 1 d . . . . .
N5 N 0.99699(18) 0.7244(3) 0.04827(13) 0.0738(7) Uani 1 1 d D . . . .
H5NA H 1.031(3) 0.810(3) 0.0719(13) 0.089 Uiso 1 1 d D U . . .
H5NB H 1.045(2) 0.636(3) 0.0353(15) 0.089 Uiso 1 1 d D U . . .
C10 C 0.5781(3) -0.0654(5) -0.11071(19) 0.0934(10) Uani 1 1 d D . . . .
H10A H 0.5208 -0.1326 -0.1399 0.140 Uiso 0.69 1 calc R U P A 1
H10B H 0.6038 -0.1396 -0.0726 0.140 Uiso 0.69 1 calc R U P A 1
H10C H 0.5374 0.0421 -0.0948 0.140 Uiso 0.69 1 calc R U P A 1
H10D H 0.5395 -0.1740 -0.0942 0.140 Uiso 0.31 1 calc R U P B 2
H10E H 0.5449 0.0384 -0.0878 0.140 Uiso 0.31 1 calc R U P B 2
H10F H 0.5607 -0.0543 -0.1588 0.140 Uiso 0.31 1 calc R U P B 2
S1A S 0.70995(10) -0.00363(13) -0.15605(5) 0.0733(3) Uani 0.69 1 d . . P C 1
O1A O 0.7922(10) 0.1041(11) -0.1004(4) 0.140(3) Uani 0.69 1 d . . P C 1
S1B S 0.7388(2) -0.0767(3) -0.09500(12) 0.0769(6) Uani 0.31 1 d D . P C 2
O1B O 0.7842(19) 0.1104(18) -0.1252(6) 0.079(3) Uani 0.31 1 d D . P C 2
C11 C 0.7870(3) -0.2207(5) -0.1574(2) 0.1148(14) Uani 1 1 d D . . . .
H11A H 0.7444 -0.2984 -0.1899 0.172 Uiso 0.69 1 calc R U P C 1
H11B H 0.8725 -0.2046 -0.1699 0.172 Uiso 0.69 1 calc R U P C 1
H11C H 0.7853 -0.2751 -0.1131 0.172 Uiso 0.69 1 calc R U P C 1
H11D H 0.7654 -0.3434 -0.1460 0.172 Uiso 0.31 1 calc R U P C 2
H11E H 0.7463 -0.1881 -0.2000 0.172 Uiso 0.31 1 calc R U P C 2
H11F H 0.8763 -0.2111 -0.1611 0.172 Uiso 0.31 1 calc R U P C 2
C1 C 0.82694(18) 0.9540(3) 0.13121(10) 0.0472(5) Uani 1 1 d . . . D 2
C2 C 0.89866(18) 0.9275(3) 0.19127(10) 0.0478(5) Uani 1 1 d . . . D 2
C3 C 0.92277(19) 1.0719(3) 0.23544(11) 0.0509(5) Uani 1 1 d . . . D 2
C4 C 0.8755(2) 1.2420(3) 0.22109(13) 0.0598(6) Uani 1 1 d . . . D 2
H4 H 0.8912 1.3378 0.2511 0.072 Uiso 1 1 calc R U . D 2
C5 C 0.8049(3) 1.2696(3) 0.16214(14) 0.0681(6) Uani 1 1 d . . . D 2
H5 H 0.7727 1.3845 0.1523 0.082 Uiso 1 1 calc R U . D 2
C6 C 0.7815(2) 1.1278(3) 0.11748(12) 0.0594(5) Uani 1 1 d . . . D 2
H6 H 0.7345 1.1489 0.0775 0.071 Uiso 1 1 calc R U . D 2
C7 C 0.78953(17) 0.8012(3) 0.08515(10) 0.0472(5) Uani 1 1 d . . . D 2
C8 C 0.70424(18) 0.5354(3) 0.00655(10) 0.0474(5) Uani 1 1 d . . . E 2
C9 C 0.87470(18) 0.6919(3) 0.04823(11) 0.0516(5) Uani 1 1 d . . . D 2

loop_
_atom_site_aniso_label
_atom_site_aniso_U_11
_atom_site_aniso_U_22
_atom_site_aniso_U_33
_atom_site_aniso_U_23
_atom_site_aniso_U_13
_atom_site_aniso_U_12
Cl1 0.0956(5) 0.0482(3) 0.0714(4) -0.0054(3) -0.0221(3) 0.0105(3)
Cl2 0.1000(5) 0.0720(4) 0.0567(3) -0.0133(3) -0.0250(3) 0.0047(3)
N1 0.0418(9) 0.0611(11) 0.0549(10) -0.0130(8) -0.0002(7) -0.0042(7)
N2 0.0394(8) 0.0669(11) 0.0572(10) -0.0157(9) -0.0036(7) -0.0069(8)
N3 0.0425(9) 0.0737(13) 0.0680(12) -0.0270(10) -0.0068(8) -0.0073(9)
N4 0.0393(8) 0.0627(11) 0.0541(10) -0.0172(8) -0.0025(7) -0.0054(7)
N5 0.0404(9) 0.0874(15) 0.0938(16) -0.0484(13) 0.0048(9) -0.0113(9)
C10 0.0674(16) 0.090(2) 0.123(3) -0.0176(19) 0.0034(17) -0.0078(15)
S1A 0.0770(6) 0.0683(6) 0.0747(6) -0.0100(5) 0.0050(5) -0.0200(4)
O1A 0.068(3) 0.149(5) 0.203(8) -0.125(5) -0.010(5) -0.025(3)
S1B 0.0691(12) 0.0813(14) 0.0801(14) -0.0020(12) -0.0001(10) 0.0066(10)
O1B 0.067(5) 0.091(6) 0.079(5) -0.038(5) -0.006(4) -0.035(4)
C11 0.097(2) 0.100(3) 0.151(4) -0.025(2) 0.046(2) -0.0109(19)
C1 0.0413(9) 0.0493(11) 0.0511(11) -0.0061(9) 0.0015(8) -0.0040(8)
C2 0.0494(10) 0.0441(10) 0.0498(11) -0.0043(9) -0.0004(8) -0.0003(8)
C3 0.0553(11) 0.0516(12) 0.0454(10) -0.0058(9) -0.0026(9) -0.0049(9)
C4 0.0693(14) 0.0475(11) 0.0624(13) -0.0114(10) 0.0003(11) -0.0024(10)
C5 0.0806(16) 0.0464(12) 0.0766(16) -0.0015(11) -0.0058(13) 0.0062(11)
C6 0.0609(13) 0.0554(13) 0.0612(13) -0.0014(11) -0.0084(10) 0.0016(10)
C7 0.0417(10) 0.0527(11) 0.0468(10) -0.0068(9) -0.0024(8) -0.0049(8)
C8 0.0421(10) 0.0577(12) 0.0421(10) -0.0049(9) -0.0043(8) -0.0051(9)
C9 0.0409(10) 0.0605(12) 0.0533(11) -0.0138(10) -0.0014(8) -0.0063(9)

loop_
_atom_type_symbol
_atom_type_description
_atom_type_scat_dispersion_real
_atom_type_scat_dispersion_imag
_atom_type_scat_source
C C 0.0181 0.0091 'International Tables Vol C Tables 4.2.6.8 and 6.1.1.4'
H H 0.0000 0.0000 'International Tables Vol C Tables 4.2.6.8 and 6.1.1.4'
Cl Cl 0.3639 0.7018 'International Tables Vol C Tables 4.2.6.8 and 6.1.1.4'
N N 0.0311 0.0180 'International Tables Vol C Tables 4.2.6.8 and 6.1.1.4'
O O 0.0492 0.0322 'International Tables Vol C Tables 4.2.6.8 and 6.1.1.4'
S S 0.3331 0.5567 'International Tables Vol C Tables 4.2.6.8 and 6.1.1.4'

loop_
_geom_angle_atom_site_label_1
_geom_angle_atom_site_label_2
_geom_angle_atom_site_label_3
_geom_angle
_geom_angle_site_symmetry_1
_geom_angle_site_symmetry_3
_geom_angle_publ_flag
C7 N1 N2 120.92(17) . . ?
N1 N2 C8 117.48(16) . . ?
C8 N3 H3NA 118.5(18) . . ?
C8 N3 H3NB 118.6(19) . . ?
H3NA N3 H3NB 123(3) . . ?
C9 N4 C8 116.44(17) . . ?
C9 N5 H5NA 122(2) . . ?
C9 N5 H5NB 117(2) . . ?
H5NA N5 H5NB 118(3) . . ?
S1A C10 H10A 109.5 . . ?
S1A C10 H10B 109.5 . . ?
H10A C10 H10B 109.5 . . ?
S1A C10 H10C 109.5 . . ?
H10A C10 H10C 109.5 . . ?
H10B C10 H10C 109.5 . . ?
S1B C10 H10D 109.5 . . ?
S1B C10 H10E 109.5 . . ?
H10D C10 H10E 109.5 . . ?
S1B C10 H10F 109.5 . . ?
H10D C10 H10F 109.5 . . ?
H10E C10 H10F 109.5 . . ?
O1A S1A C10 102.2(4) . . ?
O1A S1A C11 102.2(4) . . ?
C10 S1A C11 98.80(17) . . ?
O1B S1B C11 99.5(7) . . ?
O1B S1B C10 101.9(8) . . ?
C11 S1B C10 102.9(2) . . ?
S1A C11 H11A 109.5 . . ?
S1A C11 H11B 109.5 . . ?
H11A C11 H11B 109.5 . . ?
S1A C11 H11C 109.5 . . ?
H11A C11 H11C 109.5 . . ?
H11B C11 H11C 109.5 . . ?
S1B C11 H11D 109.5 . . ?
S1B C11 H11E 109.5 . . ?
H11D C11 H11E 109.5 . . ?
S1B C11 H11F 109.5 . . ?
H11D C11 H11F 109.5 . . ?
H11E C11 H11F 109.5 . . ?
C6 C1 C2 117.97(19) . . ?
C6 C1 C7 119.47(19) . . ?
C2 C1 C7 122.37(19) . . ?
C3 C2 C1 120.3(2) . . ?
C3 C2 Cl1 119.89(16) . . ?
C1 C2 Cl1 119.74(16) . . ?
C4 C3 C2 120.6(2) . . ?
C4 C3 Cl2 118.74(17) . . ?
C2 C3 Cl2 120.66(17) . . ?
C3 C4 C5 119.5(2) . . ?
C3 C4 H4 120.2 . . ?
C5 C4 H4 120.2 . . ?
C4 C5 C6 120.4(2) . . ?
C4 C5 H5 119.8 . . ?
C6 C5 H5 119.8 . . ?
C5 C6 C1 121.1(2) . . ?
C5 C6 H6 119.4 . . ?
C1 C6 H6 119.4 . . ?
N1 C7 C9 120.17(18) . . ?
N1 C7 C1 114.89(17) . . ?
C9 C7 C1 124.88(17) . . ?
N3 C8 N2 116.62(18) . . ?
N3 C8 N4 117.77(18) . . ?
N2 C8 N4 125.61(18) . . ?
N5 C9 N4 118.00(19) . . ?
N5 C9 C7 122.79(19) . . ?
N4 C9 C7 119.17(17) . . ?

loop_
_geom_bond_atom_site_label_1
_geom_bond_atom_site_label_2
_geom_bond_distance
_geom_bond_site_symmetry_2
_geom_bond_publ_flag
Cl1 C2 1.728(2) . ?
Cl2 C3 1.731(2) . ?
N1 C7 1.312(3) . ?
N1 N2 1.341(2) . ?
N2 C8 1.339(3) . ?
N3 C8 1.340(3) . ?
N3 H3NA 0.861(10) . ?
N3 H3NB 0.865(10) . ?
N4 C9 1.336(3) . ?
N4 C8 1.345(3) . ?
N5 C9 1.326(3) . ?
N5 H5NA 0.858(10) . ?
N5 H5NB 0.867(10) . ?
C10 S1B 1.732(3) . ?
C10 S1A 1.752(3) . ?
C10 H10A 0.9600 . ?
C10 H10B 0.9600 . ?
C10 H10C 0.9600 . ?
C10 H10D 0.9600 . ?
C10 H10E 0.9600 . ?
C10 H10F 0.9600 . ?
S1A O1A 1.589(7) . ?
S1A C11 1.795(4) . ?
S1B O1B 1.581(9) . ?
S1B C11 1.714(4) . ?
C11 H11A 0.9600 . ?
C11 H11B 0.9600 . ?
C11 H11C 0.9600 . ?
C11 H11D 0.9600 . ?
C11 H11E 0.9600 . ?
C11 H11F 0.9600 . ?
C1 C6 1.390(3) . ?
C1 C2 1.397(3) . ?
C1 C7 1.489(3) . ?
C2 C3 1.390(3) . ?
C3 C4 1.374(3) . ?
C4 C5 1.374(4) . ?
C4 H4 0.9300 . ?
C5 C6 1.380(3) . ?
C5 H5 0.9300 . ?
C6 H6 0.9300 . ?
C7 C9 1.430(3) . ?

loop_
_geom_torsion_atom_site_label_1
_geom_torsion_atom_site_label_2
_geom_torsion_atom_site_label_3
_geom_torsion_atom_site_label_4
_geom_torsion
_geom_torsion_site_symmetry_1
_geom_torsion_site_symmetry_2
_geom_torsion_site_symmetry_3
_geom_torsion_site_symmetry_4
_geom_torsion_publ_flag
C7 N1 N2 C8 1.5(3) . . . . ?
C6 C1 C2 C3 0.1(3) . . . . ?
C7 C1 C2 C3 -174.77(18) . . . . ?
C6 C1 C2 Cl1 177.36(16) . . . . ?
C7 C1 C2 Cl1 2.5(3) . . . . ?
C1 C2 C3 C4 0.7(3) . . . . ?
Cl1 C2 C3 C4 -176.59(17) . . . . ?
C1 C2 C3 Cl2 -179.32(15) . . . . ?
Cl1 C2 C3 Cl2 3.4(3) . . . . ?
C2 C3 C4 C5 -0.7(3) . . . . ?
Cl2 C3 C4 C5 179.30(19) . . . . ?
C3 C4 C5 C6 -0.1(4) . . . . ?
C4 C5 C6 C1 0.8(4) . . . . ?
C2 C1 C6 C5 -0.9(3) . . . . ?
C7 C1 C6 C5 174.2(2) . . . . ?
N2 N1 C7 C9 2.4(3) . . . . ?
N2 N1 C7 C1 179.77(18) . . . . ?
C6 C1 C7 N1 -57.0(3) . . . . ?
C2 C1 C7 N1 117.8(2) . . . . ?
C6 C1 C7 C9 120.2(2) . . . . ?
C2 C1 C7 C9 -65.0(3) . . . . ?
N1 N2 C8 N3 177.8(2) . . . . ?
N1 N2 C8 N4 -3.1(3) . . . . ?
C9 N4 C8 N3 179.4(2) . . . . ?
C9 N4 C8 N2 0.3(3) . . . . ?
C8 N4 C9 N5 -174.3(2) . . . . ?
C8 N4 C9 C7 3.7(3) . . . . ?
N1 C7 C9 N5 172.7(2) . . . . ?
C1 C7 C9 N5 -4.4(4) . . . . ?
N1 C7 C9 N4 -5.2(3) . . . . ?
C1 C7 C9 N4 177.8(2) . . . . ?
